data_2230393
loop_
_publ_author_name
'Miao, Yanqing'
'Zhang, Xiaoqing'
'Liu, Chunye'
'You, Jing'

_publ_section_title
;
 Tris(3-hydroxyimino-1-methylindolin-2-one) monohydrate
;
_journal_coeditor_code JJ2082
_journal_issue 6
_journal_name_full 'Acta Crystallographica Section E'
_journal_page_first o1291
_journal_paper_doi 10.1107/S1600536811015418
_journal_volume 67
_journal_year 2011
_chemical_formula_iupac '3C9 H8 N2 O2, H2 O'
_chemical_formula_moiety '3(C9 H8 N2 O2), H2 O'
_chemical_formula_sum 'C27 H26 N6 O7'
_chemical_formula_weight 546.54
_chemical_name_systematic
;
Tris(3-hydroxyimino-1-methylindolin-2-one) monohydrate
;
_space_group_IT_number 2
_symmetry_cell_setting triclinic
_symmetry_space_group_name_Hall '-P 1'
_symmetry_space_group_name_H-M 'P -1'
_atom_sites_solution_hydrogens geom
_atom_sites_solution_primary direct
_atom_sites_solution_secondary difmap
_audit_creation_method SHELXL-97
_cell_angle_alpha 91.335(3)
_cell_angle_beta 101.013(3)
_cell_angle_gamma 112.784(3)
_cell_formula_units_Z 2
_cell_length_a 8.920(3)
_cell_length_b 10.811(4)
_cell_length_c 14.915(5)
_cell_measurement_reflns_used 3022
_cell_measurement_temperature 296(2)
_cell_measurement_theta_max 27.5
_cell_measurement_theta_min 1.8
_cell_volume 1294.1(8)
_computing_cell_refinement 'SAINT (Bruker, 2002)'
_computing_data_collection 'SMART (Bruker, 2002)'
_computing_data_reduction 'SAINT (Bruker, 2002)'
_computing_molecular_graphics 'ORTEP-3 (Farrugia, 1997)'
_computing_publication_material 'WinGX (Farrugia, 1999)'
_computing_structure_refinement 'SHELXL97 (Sheldrick, 2008)'
_computing_structure_solution 'SHELXS97 (Sheldrick, 2008)'
_diffrn_ambient_temperature 296(2)
_diffrn_measured_fraction_theta_full 0.977
_diffrn_measured_fraction_theta_max 0.977
_diffrn_measurement_device_type 'Bruker SMART CCD area-detector'
_diffrn_measurement_method '\f and \w'
_diffrn_radiation_monochromator graphite
_diffrn_radiation_source 'fine-focus sealed tube'
_diffrn_radiation_type MoK\a
_diffrn_radiation_wavelength 0.71073
_diffrn_reflns_av_R_equivalents 0.0239
_diffrn_reflns_av_sigmaI/netI 0.0409
_diffrn_reflns_limit_h_max 10
_diffrn_reflns_limit_h_min -10
_diffrn_reflns_limit_k_max 12
_diffrn_reflns_limit_k_min -12
_diffrn_reflns_limit_l_max 16
_diffrn_reflns_limit_l_min -17
_diffrn_reflns_number 7872
_diffrn_reflns_theta_full 25.12
_diffrn_reflns_theta_max 25.12
_diffrn_reflns_theta_min 2.36
_exptl_absorpt_coefficient_mu 0.104
_exptl_absorpt_correction_T_max 0.9861
_exptl_absorpt_correction_T_min 0.9440
_exptl_absorpt_correction_type multi-scan
_exptl_absorpt_process_details '(SADABS; Sheldrick, 2005)'
_exptl_crystal_colour yellow
_exptl_crystal_density_diffrn 1.403
_exptl_crystal_density_method 'not measured'
_exptl_crystal_description block
_exptl_crystal_F_000 572
_exptl_crystal_size_max 0.36
_exptl_crystal_size_mid 0.28
_exptl_crystal_size_min 0.25
_refine_diff_density_max 0.261
_refine_diff_density_min -0.214
_refine_ls_extinction_coef 0.029(3)
_refine_ls_extinction_expression Fc^*^=kFc[1+0.001xFc^2^\l^3^/sin(2\q)]^-1/4^
_refine_ls_extinction_method 'SHELXL97 (Sheldrick, 2008)'
_refine_ls_goodness_of_fit_ref 1.051
_refine_ls_hydrogen_treatment constr
_refine_ls_matrix_type full
_refine_ls_number_parameters 362
_refine_ls_number_reflns 4512
_refine_ls_number_restraints 0
_refine_ls_restrained_S_all 1.051
_refine_ls_R_factor_all 0.0730
_refine_ls_R_factor_gt 0.0472
_refine_ls_shift/su_max 0.000
_refine_ls_shift/su_mean 0.000
_refine_ls_structure_factor_coef Fsqd
_refine_ls_weighting_details 'calc w=1/[\s^2^(Fo^2^)+(0.0716P)^2^+0.1735P] where P=(Fo^2^+2Fc^2^)/3'
_refine_ls_weighting_scheme calc
_refine_ls_wR_factor_gt 0.1216
_refine_ls_wR_factor_ref 0.1400
_reflns_number_gt 3154
_reflns_number_total 4512
_reflns_threshold_expression I>2sigma(I)
_cod_data_source_file jj2082.cif
_cod_data_source_block I
_cod_original_cell_volume 1294.1(7)
_cod_database_code 2230393
_cod_database_fobs_code 2230393

loop_
_symmetry_equiv_pos_as_xyz
'x, y, z'
'-x, -y, -z'

loop_
_atom_site_type_symbol
_atom_site_label
_atom_site_fract_x
_atom_site_fract_y
_atom_site_fract_z
_atom_site_U_iso_or_equiv
_atom_site_adp_type
_atom_site_calc_flag
_atom_site_refinement_flags
_atom_site_occupancy
_atom_site_symmetry_multiplicity
_atom_site_disorder_assembly
_atom_site_disorder_group
C C1 1.0271(3) -0.0706(3) 0.09769(15) 0.0623(7) Uani d . 1 1 . .
H H1C 0.9774 -0.0060 0.0908 0.093 Uiso calc R 1 1 . .
H H1D 0.9527 -0.1539 0.0614 0.093 Uiso calc R 1 1 . .
H H1E 1.1302 -0.0366 0.0774 0.093 Uiso calc R 1 1 . .
C C2 1.1891(3) -0.2589(2) 0.18264(15) 0.0521(6) Uani d . 1 1 . .
H H2A 1.1852 -0.2568 0.1200 0.063 Uiso calc R 1 1 . .
C C3 1.2550(3) -0.3391(2) 0.23265(16) 0.0574(6) Uani d . 1 1 . .
H H3A 1.2959 -0.3919 0.2030 0.069 Uiso calc R 1 1 . .
C C4 1.2614(3) -0.3426(2) 0.32544(16) 0.0557(6) Uani d . 1 1 . .
H H4A 1.3074 -0.3967 0.3576 0.067 Uiso calc R 1 1 . .
C C5 1.1999(3) -0.2663(2) 0.37148(15) 0.0478(5) Uani d . 1 1 . .
H H5A 1.2032 -0.2694 0.4341 0.057 Uiso calc R 1 1 . .
C C6 1.0575(2) -0.0964(2) 0.34600(13) 0.0407(5) Uani d . 1 1 . .
C C7 1.0105(3) -0.0384(2) 0.25993(14) 0.0448(5) Uani d . 1 1 . .
C C8 1.1296(2) -0.18248(19) 0.22847(13) 0.0399(5) Uani d . 1 1 . .
C C9 1.1338(2) -0.18576(19) 0.32271(13) 0.0386(5) Uani d . 1 1 . .
C C10 0.8968(3) 0.2792(3) 0.09247(17) 0.0675(7) Uani d . 1 1 . .
H H10A 0.8865 0.2812 0.0273 0.101 Uiso calc R 1 1 . .
H H10B 0.8290 0.1906 0.1050 0.101 Uiso calc R 1 1 . .
H H10C 1.0111 0.3012 0.1215 0.101 Uiso calc R 1 1 . .
C C11 0.7880(3) 0.4583(2) 0.07539(15) 0.0517(6) Uani d . 1 1 . .
C C12 0.7441(3) 0.5409(2) 0.13851(16) 0.0500(6) Uani d . 1 1 . .
C C13 0.7619(3) 0.5382(2) 0.31557(18) 0.0624(7) Uani d . 1 1 . .
H H13A 0.7203 0.6035 0.3235 0.075 Uiso calc R 1 1 . .
C C14 0.8102(3) 0.4762(3) 0.38937(18) 0.0704(7) Uani d . 1 1 . .
H H14A 0.8017 0.5010 0.4477 0.084 Uiso calc R 1 1 . .
C C15 0.8700(3) 0.3796(3) 0.37811(17) 0.0649(7) Uani d . 1 1 . .
H H15A 0.9010 0.3399 0.4291 0.078 Uiso calc R 1 1 . .
C C16 0.8857(3) 0.3390(2) 0.29342(15) 0.0536(6) Uani d . 1 1 . .
H H16A 0.9263 0.2730 0.2861 0.064 Uiso calc R 1 1 . .
C C17 0.7775(3) 0.5000(2) 0.22938(15) 0.0476(5) Uani d . 1 1 . .
C C18 0.8386(2) 0.4006(2) 0.22021(14) 0.0437(5) Uani d . 1 1 . .
C C19 0.5818(3) 0.0036(2) 0.3080(2) 0.0684(7) Uani d . 1 1 . .
H H19A 0.6085 -0.0336 0.2572 0.103 Uiso calc R 1 1 . .
H H19B 0.5085 -0.0682 0.3355 0.103 Uiso calc R 1 1 . .
H H19C 0.6822 0.0540 0.3528 0.103 Uiso calc R 1 1 . .
C C20 0.4430(3) 0.1584(3) 0.42273(17) 0.0636(7) Uani d . 1 1 . .
H H20A 0.4850 0.1037 0.4570 0.076 Uiso calc R 1 1 . .
C C21 0.3780(4) 0.2375(3) 0.4624(2) 0.0796(8) Uani d . 1 1 . .
H H21A 0.3765 0.2360 0.5245 0.096 Uiso calc R 1 1 . .
C C22 0.3155(4) 0.3182(3) 0.4117(2) 0.0831(9) Uani d . 1 1 . .
H H22A 0.2712 0.3696 0.4399 0.100 Uiso calc R 1 1 . .
C C23 0.3178(3) 0.3241(2) 0.31945(18) 0.0641(7) Uani d . 1 1 . .
H H23A 0.2765 0.3796 0.2856 0.077 Uiso calc R 1 1 . .
C C24 0.4038(3) 0.2266(2) 0.18659(15) 0.0457(5) Uani d . 1 1 . .
C C25 0.4784(3) 0.1244(2) 0.18822(17) 0.0513(6) Uani d . 1 1 . .
C C26 0.4435(3) 0.1635(2) 0.33104(15) 0.0469(5) Uani d . 1 1 . .
C C27 0.3819(3) 0.2464(2) 0.27895(15) 0.0459(5) Uani d . 1 1 . .
N N1 1.0252(2) -0.05933(18) 0.41960(11) 0.0495(5) Uani d . 1 1 . .
N N2 1.0588(2) -0.09364(18) 0.19319(11) 0.0463(4) Uani d . 1 1 . .
N N3 0.6924(2) 0.6279(2) 0.10394(15) 0.0642(6) Uani d . 1 1 . .
N N4 0.8424(2) 0.37665(18) 0.12804(12) 0.0487(5) Uani d . 1 1 . .
N N5 0.3804(2) 0.27722(18) 0.11122(13) 0.0546(5) Uani d . 1 1 . .
N N6 0.5003(2) 0.09227(17) 0.27555(13) 0.0506(5) Uani d . 1 1 . .
O O1 1.0755(2) -0.11735(17) 0.49500(10) 0.0646(5) Uani d . 1 1 . .
H H1B 1.0526 -0.0908 0.5404 0.097 Uiso calc R 1 1 . .
O O2 0.9441(2) 0.04077(16) 0.25021(11) 0.0622(5) Uani d . 1 1 . .
O O3 0.6579(2) 0.69901(18) 0.16874(15) 0.0858(6) Uani d . 1 1 . .
H H3C 0.6297 0.7564 0.1448 0.129 Uiso calc R 1 1 . .
O O4 0.7795(2) 0.46187(18) -0.00736(11) 0.0718(5) Uani d . 1 1 . .
O O5 0.3164(2) 0.37245(16) 0.12083(12) 0.0681(5) Uani d . 1 1 . .
H H5C 0.3017 0.4030 0.0716 0.102 Uiso calc R 1 1 . .
O O6 0.5143(2) 0.07832(18) 0.12371(13) 0.0762(5) Uani d . 1 1 . .
O O7W 0.5777(4) 0.8629(2) 0.06685(15) 0.1353(11) Uani d . 1 1 . .
H H7WA 0.5613 0.9341 0.0977 0.162 Uiso d R 1 1 . .
H H7WB 0.5520 0.8683 0.0019 0.162 Uiso d R 1 1 . .

loop_
_atom_site_aniso_label
_atom_site_aniso_U_11
_atom_site_aniso_U_22
_atom_site_aniso_U_33
_atom_site_aniso_U_12
_atom_site_aniso_U_13
_atom_site_aniso_U_23
C1 0.0753(17) 0.0799(17) 0.0359(12) 0.0362(15) 0.0094(11) 0.0137(12)
C2 0.0630(15) 0.0597(14) 0.0399(12) 0.0292(12) 0.0159(11) -0.0008(10)
C3 0.0720(16) 0.0551(14) 0.0577(15) 0.0365(13) 0.0197(12) -0.0009(11)
C4 0.0688(16) 0.0486(13) 0.0587(15) 0.0329(12) 0.0139(12) 0.0087(11)
C5 0.0580(14) 0.0482(12) 0.0416(12) 0.0246(11) 0.0131(10) 0.0086(10)
C6 0.0415(12) 0.0465(12) 0.0363(11) 0.0193(10) 0.0104(9) 0.0000(9)
C7 0.0463(12) 0.0488(12) 0.0417(12) 0.0225(11) 0.0074(9) 0.0036(10)
C8 0.0424(12) 0.0422(11) 0.0360(11) 0.0177(10) 0.0090(9) 0.0020(9)
C9 0.0412(11) 0.0415(11) 0.0334(11) 0.0163(10) 0.0091(9) 0.0008(9)
C10 0.0843(18) 0.0856(18) 0.0566(15) 0.0555(16) 0.0227(13) 0.0133(13)
C11 0.0531(14) 0.0563(14) 0.0443(14) 0.0219(12) 0.0067(11) 0.0123(11)
C12 0.0447(13) 0.0442(12) 0.0598(15) 0.0175(11) 0.0082(11) 0.0106(11)
C13 0.0627(16) 0.0547(15) 0.0646(17) 0.0164(13) 0.0189(13) -0.0066(12)
C14 0.0768(18) 0.0761(18) 0.0458(15) 0.0139(15) 0.0215(13) -0.0022(13)
C15 0.0686(17) 0.0704(17) 0.0432(14) 0.0146(14) 0.0108(12) 0.0113(12)
C16 0.0557(14) 0.0573(14) 0.0456(13) 0.0199(12) 0.0105(11) 0.0137(11)
C17 0.0433(12) 0.0428(12) 0.0503(13) 0.0101(10) 0.0106(10) 0.0029(10)
C18 0.0409(12) 0.0470(12) 0.0389(12) 0.0133(10) 0.0080(9) 0.0050(9)
C19 0.0577(16) 0.0619(16) 0.096(2) 0.0363(14) 0.0116(14) 0.0238(14)
C20 0.0660(16) 0.0654(16) 0.0571(16) 0.0255(14) 0.0082(13) 0.0179(13)
C21 0.095(2) 0.087(2) 0.0555(16) 0.0337(18) 0.0210(15) 0.0055(15)
C22 0.106(2) 0.088(2) 0.071(2) 0.0529(19) 0.0263(17) -0.0007(16)
C23 0.0730(17) 0.0614(15) 0.0682(17) 0.0383(14) 0.0144(13) 0.0039(13)
C24 0.0420(12) 0.0418(12) 0.0513(13) 0.0170(10) 0.0047(10) 0.0055(10)
C25 0.0476(13) 0.0466(13) 0.0616(15) 0.0211(11) 0.0114(11) 0.0063(11)
C26 0.0390(12) 0.0431(12) 0.0544(14) 0.0141(10) 0.0052(10) 0.0080(10)
C27 0.0440(12) 0.0419(12) 0.0502(13) 0.0177(10) 0.0055(10) 0.0041(10)
N1 0.0602(12) 0.0630(12) 0.0351(10) 0.0348(10) 0.0112(8) 0.0044(8)
N2 0.0581(11) 0.0580(11) 0.0315(9) 0.0319(10) 0.0103(8) 0.0076(8)
N3 0.0594(13) 0.0536(12) 0.0829(16) 0.0268(11) 0.0128(11) 0.0129(11)
N4 0.0591(12) 0.0560(11) 0.0382(10) 0.0301(10) 0.0109(8) 0.0094(8)
N5 0.0518(12) 0.0548(12) 0.0553(12) 0.0234(10) 0.0024(9) 0.0088(9)
N6 0.0450(11) 0.0459(10) 0.0654(13) 0.0240(9) 0.0090(9) 0.0129(9)
O1 0.0917(13) 0.0899(12) 0.0370(9) 0.0590(11) 0.0210(8) 0.0126(8)
O2 0.0709(11) 0.0703(11) 0.0625(11) 0.0475(10) 0.0118(8) 0.0094(8)
O3 0.0981(15) 0.0696(12) 0.1084(16) 0.0525(12) 0.0243(12) 0.0113(11)
O4 0.0914(13) 0.0919(13) 0.0443(10) 0.0493(11) 0.0135(9) 0.0213(9)
O5 0.0724(12) 0.0692(11) 0.0749(12) 0.0437(10) 0.0087(9) 0.0267(9)
O6 0.0983(14) 0.0796(12) 0.0757(12) 0.0561(11) 0.0316(11) 0.0080(10)
O7W 0.260(3) 0.135(2) 0.0710(14) 0.153(2) 0.0142(17) -0.0009(13)

loop_
_atom_type_symbol
_atom_type_description
_atom_type_scat_dispersion_real
_atom_type_scat_dispersion_imag
_atom_type_scat_source
C C 0.0033 0.0016 'International Tables Vol C Tables 4.2.6.8 and 6.1.1.4'
H H 0.0000 0.0000 'International Tables Vol C Tables 4.2.6.8 and 6.1.1.4'
N N 0.0061 0.0033 'International Tables Vol C Tables 4.2.6.8 and 6.1.1.4'
O O 0.0106 0.0060 'International Tables Vol C Tables 4.2.6.8 and 6.1.1.4'

loop_
_geom_angle_atom_site_label_1
_geom_angle_atom_site_label_2
_geom_angle_atom_site_label_3
_geom_angle_site_symmetry_1
_geom_angle_site_symmetry_3
_geom_angle
_geom_angle_publ_flag
N2 C1 H1C . . 109.5 ?
N2 C1 H1D . . 109.5 ?
H1C C1 H1D . . 109.5 ?
N2 C1 H1E . . 109.5 ?
H1C C1 H1E . . 109.5 ?
H1D C1 H1E . . 109.5 ?
C8 C2 C3 . . 117.9(2) ?
C8 C2 H2A . . 121.1 ?
C3 C2 H2A . . 121.1 ?
C4 C3 C2 . . 121.4(2) ?
C4 C3 H3A . . 119.3 ?
C2 C3 H3A . . 119.3 ?
C3 C4 C5 . . 120.7(2) ?
C3 C4 H4A . . 119.6 ?
C5 C4 H4A . . 119.6 ?
C9 C5 C4 . . 118.7(2) ?
C9 C5 H5A . . 120.7 ?
C4 C5 H5A . . 120.7 ?
N1 C6 C9 . . 135.00(19) ?
N1 C6 C7 . . 117.56(17) ?
C9 C6 C7 . . 107.45(16) ?
O2 C7 N2 . . 126.5(2) ?
O2 C7 C6 . . 128.18(19) ?
N2 C7 C6 . . 105.36(16) ?
C2 C8 N2 . . 128.31(19) ?
C2 C8 C9 . . 121.50(19) ?
N2 C8 C9 . . 110.19(16) ?
C5 C9 C8 . . 119.85(17) ?
C5 C9 C6 . . 134.28(19) ?
C8 C9 C6 . . 105.86(17) ?
N4 C10 H10A . . 109.5 ?
N4 C10 H10B . . 109.5 ?
H10A C10 H10B . . 109.5 ?
N4 C10 H10C . . 109.5 ?
H10A C10 H10C . . 109.5 ?
H10B C10 H10C . . 109.5 ?
O4 C11 N4 . . 125.8(2) ?
O4 C11 C12 . . 127.9(2) ?
N4 C11 C12 . . 106.29(18) ?
N3 C12 C17 . . 135.8(2) ?
N3 C12 C11 . . 117.3(2) ?
C17 C12 C11 . . 106.83(18) ?
C14 C13 C17 . . 118.1(2) ?
C14 C13 H13A . . 121.0 ?
C17 C13 H13A . . 121.0 ?
C15 C14 C13 . . 121.3(2) ?
C15 C14 H14A . . 119.3 ?
C13 C14 H14A . . 119.3 ?
C14 C15 C16 . . 121.9(2) ?
C14 C15 H15A . . 119.1 ?
C16 C15 H15A . . 119.1 ?
C15 C16 C18 . . 117.0(2) ?
C15 C16 H16A . . 121.5 ?
C18 C16 H16A . . 121.5 ?
C13 C17 C18 . . 119.1(2) ?
C13 C17 C12 . . 134.5(2) ?
C18 C17 C12 . . 106.35(18) ?
C16 C18 C17 . . 122.6(2) ?
C16 C18 N4 . . 127.6(2) ?
C17 C18 N4 . . 109.79(18) ?
N6 C19 H19A . . 109.5 ?
N6 C19 H19B . . 109.5 ?
H19A C19 H19B . . 109.5 ?
N6 C19 H19C . . 109.5 ?
H19A C19 H19C . . 109.5 ?
H19B C19 H19C . . 109.5 ?
C26 C20 C21 . . 117.7(2) ?
C26 C20 H20A . . 121.2 ?
C21 C20 H20A . . 121.2 ?
C22 C21 C20 . . 121.2(3) ?
C22 C21 H21A . . 119.4 ?
C20 C21 H21A . . 119.4 ?
C21 C22 C23 . . 120.9(3) ?
C21 C22 H22A . . 119.5 ?
C23 C22 H22A . . 119.5 ?
C27 C23 C22 . . 118.7(2) ?
C27 C23 H23A . . 120.7 ?
C22 C23 H23A . . 120.7 ?
N5 C24 C27 . . 135.82(19) ?
N5 C24 C25 . . 117.7(2) ?
C27 C24 C25 . . 106.41(18) ?
O6 C25 N6 . . 126.0(2) ?
O6 C25 C24 . . 127.1(2) ?
N6 C25 C24 . . 106.86(19) ?
C20 C26 N6 . . 128.3(2) ?
C20 C26 C27 . . 121.6(2) ?
N6 C26 C27 . . 110.07(19) ?
C23 C27 C26 . . 119.9(2) ?
C23 C27 C24 . . 133.9(2) ?
C26 C27 C24 . . 106.19(18) ?
C6 N1 O1 . . 112.81(16) ?
C7 N2 C8 . . 111.12(16) ?
C7 N2 C1 . . 123.47(17) ?
C8 N2 C1 . . 125.22(17) ?
C12 N3 O3 . . 112.1(2) ?
C11 N4 C18 . . 110.72(17) ?
C11 N4 C10 . . 123.89(18) ?
C18 N4 C10 . . 125.39(18) ?
C24 N5 O5 . . 111.20(18) ?
C25 N6 C26 . . 110.46(17) ?
C25 N6 C19 . . 124.4(2) ?
C26 N6 C19 . . 125.0(2) ?
N1 O1 H1B . . 109.5 ?
N3 O3 H3C . . 109.5 ?
N5 O5 H5C . . 109.5 ?
H7WA O7W H7WB . . 108.0 ?

loop_
_geom_bond_atom_site_label_1
_geom_bond_atom_site_label_2
_geom_bond_site_symmetry_2
_geom_bond_distance
_geom_bond_publ_flag
C1 N2 . 1.445(3) ?
C1 H1C . 0.9600 ?
C1 H1D . 0.9600 ?
C1 H1E . 0.9600 ?
C2 C8 . 1.372(3) ?
C2 C3 . 1.383(3) ?
C2 H2A . 0.9300 ?
C3 C4 . 1.376(3) ?
C3 H3A . 0.9300 ?
C4 C5 . 1.385(3) ?
C4 H4A . 0.9300 ?
C5 C9 . 1.378(3) ?
C5 H5A . 0.9300 ?
C6 N1 . 1.280(2) ?
C6 C9 . 1.449(3) ?
C6 C7 . 1.501(3) ?
C7 O2 . 1.212(2) ?
C7 N2 . 1.367(3) ?
C8 N2 . 1.402(2) ?
C8 C9 . 1.401(3) ?
C10 N4 . 1.447(3) ?
C10 H10A . 0.9600 ?
C10 H10B . 0.9600 ?
C10 H10C . 0.9600 ?
C11 O4 . 1.224(3) ?
C11 N4 . 1.360(3) ?
C11 C12 . 1.487(3) ?
C12 N3 . 1.277(3) ?
C12 C17 . 1.448(3) ?
C13 C14 . 1.387(4) ?
C13 C17 . 1.389(3) ?
C13 H13A . 0.9300 ?
C14 C15 . 1.365(4) ?
C14 H14A . 0.9300 ?
C15 C16 . 1.377(3) ?
C15 H15A . 0.9300 ?
C16 C18 . 1.374(3) ?
C16 H16A . 0.9300 ?
C17 C18 . 1.396(3) ?
C18 N4 . 1.402(3) ?
C19 N6 . 1.452(3) ?
C19 H19A . 0.9600 ?
C19 H19B . 0.9600 ?
C19 H19C . 0.9600 ?
C20 C26 . 1.371(3) ?
C20 C21 . 1.381(4) ?
C20 H20A . 0.9300 ?
C21 C22 . 1.375(4) ?
C21 H21A . 0.9300 ?
C22 C23 . 1.383(4) ?
C22 H22A . 0.9300 ?
C23 C27 . 1.370(3) ?
C23 H23A . 0.9300 ?
C24 N5 . 1.279(3) ?
C24 C27 . 1.450(3) ?
C24 C25 . 1.492(3) ?
C25 O6 . 1.223(3) ?
C25 N6 . 1.354(3) ?
C26 N6 . 1.402(3) ?
C26 C27 . 1.400(3) ?
N1 O1 . 1.385(2) ?
N3 O3 . 1.372(3) ?
N5 O5 . 1.373(2) ?
O1 H1B . 0.8200 ?
O3 H3C . 0.8200 ?
O5 H5C . 0.8200 ?
O7W H7WA . 0.9600 ?
O7W H7WB . 0.9600 ?

loop_
_geom_hbond_atom_site_label_D
_geom_hbond_atom_site_label_H
_geom_hbond_atom_site_label_A
_geom_hbond_site_symmetry_A
_geom_hbond_distance_DH
_geom_hbond_distance_HA
_geom_hbond_distance_DA
_geom_hbond_angle_DHA
O7W H7WA O6 1_565 0.96 1.82 2.752(3) 164
O1 H1B N1 2_756 0.82 2.11 2.780(3) 139
O7W H7WB O6 2_665 0.96 2.02 2.958(3) 165
O7W H7WB N5 2_665 0.96 2.59 3.181(3) 120
O3 H3C O7W . 0.82 1.78 2.579(3) 165
O5 H5C O4 3_665 0.82 2.05 2.753(3) 144

loop_
_cod_related_entry_id
_cod_related_entry_database
_cod_related_entry_code
1 ChemSpider 30656711
